data_1537912
loop_
_publ_author_name
'Brown, G.E.'
'Prewitt, C.T.'

_publ_section_title
;
 High-temperature crystal chemistry of hortonolite
;
_journal_name_full 'American Mineralogist'
_journal_page_first 577
_journal_page_last 587
_journal_volume 58
_journal_year 1973
_chemical_formula_sum 'Al0.01 Fe0.58 Mg1.42 O4 Si0.99'
_chemical_name_systematic '(Mg1.42 Fe0.58) ((Si0.99 Al0.01) O4)'
_space_group_IT_number 62
_symmetry_space_group_name_Hall '-P 2c 2ab'
_symmetry_space_group_name_H-M 'P b n m'
_cell_angle_alpha 90
_cell_angle_beta 90
_cell_angle_gamma 90
_cell_formula_units_Z 4
_cell_length_a 4.775
_cell_length_b 10.28
_cell_length_c 6.016
_cell_volume 295.307
_citation_journal_id_ASTM AMMIAY
_cod_data_source_file Brown_AMMIAY_1973_1422.cif
_cod_data_source_block Al0.01Fe0.58Mg1.42O4Si0.99
_cod_original_cell_volume 295.3074
_cod_original_sg_symbol_Hall '-P 2ac 2n (z,x,y)'
_cod_database_code 1537912

loop_
_symmetry_equiv_pos_as_xyz
x,y,z
x+1/2,-y+1/2,-z
-x+1/2,y+1/2,-z+1/2
-x,-y,z+1/2
-x,-y,-z
-x-1/2,y-1/2,z
x-1/2,-y-1/2,z-1/2
x,y,-z-1/2

loop_
_atom_site_label
_atom_site_type_symbol
_atom_site_fract_x
_atom_site_fract_y
_atom_site_fract_z
_atom_site_occupancy
_atom_site_U_iso_or_equiv
O1 O-2 0.7666 0.0919 0.25 1 0.0
Fe1 Fe+2 0 0 0 0.292 0.0
Mg2 Mg+2 0.988 0.2782 0.25 0.712 0.0
Al1 Al+3 0.4275 0.095 0.25 0.01 0.0
O2 O-2 0.2179 0.4489 0.25 1 0.0
O3 O-2 0.2806 0.1638 0.034 1 0.0
Fe2 Fe+2 0.988 0.2782 0.25 0.288 0.0
Mg1 Mg+2 0 0 0 0.708 0.0
Si1 Si+4 0.4275 0.095 0.25 0.99 0.0
